data_7006082
loop_
_publ_author_name
'Wang, Dun'
'Cui, Dongmei'
'Miao, Wei'
'Li, Shihui'
'Huang, Baotong'

_publ_section_title
;
 Rare earth metal complexes bearing thiophene-amido ligand: synthesis
 and structural characterization.
;
_journal_issue 40
_journal_name_full 'Dalton transactions (Cambridge, England : 2003)'
_journal_page_first 4576
_journal_page_last 4581
_journal_paper_doi 10.1039/b708881g
_journal_year 2007
_chemical_formula_sum 'C33 H56 Lu N O3 S Si'
_chemical_formula_weight 749.91
_chemical_name_systematic
;
?
;
_space_group_IT_number 14
_symmetry_cell_setting monoclinic
_symmetry_space_group_name_Hall '-P 2ybc'
_symmetry_space_group_name_H-M 'P 1 21/c 1'
_atom_sites_solution_hydrogens geom
_atom_sites_solution_primary direct
_atom_sites_solution_secondary difmap
_audit_creation_method SHELXL-97
_cell_angle_alpha 90.00
_cell_angle_beta 97.5610(10)
_cell_angle_gamma 90.00
_cell_formula_units_Z 4
_cell_length_a 17.1191(14)
_cell_length_b 13.0059(11)
_cell_length_c 19.0227(16)
_cell_measurement_temperature 187(2)
_cell_volume 4198.6(6)
_computing_cell_refinement 'Bruker SMART'
_computing_data_collection 'Bruker SMART'
_computing_data_reduction 'Bruker SAINT'
_computing_molecular_graphics 'Bruker SHELXTL'
_computing_publication_material 'Bruker SHELXTL'
_computing_structure_refinement 'SHELXL-97 (Sheldrick, 1997)'
_computing_structure_solution 'SHELXS-97 (Sheldrick, 1990)'
_diffrn_ambient_temperature 187(2)
_diffrn_measured_fraction_theta_full 0.975
_diffrn_measured_fraction_theta_max 0.975
_diffrn_measurement_device_type 'CCD area detector'
_diffrn_measurement_method 'phi and omega scans'
_diffrn_radiation_monochromator graphite
_diffrn_radiation_source 'fine-focus sealed tube'
_diffrn_radiation_type MoK\a
_diffrn_radiation_wavelength 0.71073
_diffrn_reflns_av_R_equivalents 0.0501
_diffrn_reflns_av_sigmaI/netI 0.0433
_diffrn_reflns_limit_h_max 21
_diffrn_reflns_limit_h_min -18
_diffrn_reflns_limit_k_max 16
_diffrn_reflns_limit_k_min -14
_diffrn_reflns_limit_l_max 23
_diffrn_reflns_limit_l_min -20
_diffrn_reflns_number 22482
_diffrn_reflns_theta_full 26.03
_diffrn_reflns_theta_max 26.03
_diffrn_reflns_theta_min 3.04
_exptl_absorpt_coefficient_mu 2.455
_exptl_absorpt_correction_T_max 0.7571
_exptl_absorpt_correction_T_min 0.6663
_exptl_absorpt_correction_type multi-scan
_exptl_crystal_colour colorless
_exptl_crystal_density_diffrn 1.186
_exptl_crystal_density_method 'not measured'
_exptl_crystal_description blok
_exptl_crystal_F_000 1544
_exptl_crystal_size_max 0.18
_exptl_crystal_size_mid 0.16
_exptl_crystal_size_min 0.12
_refine_diff_density_max 1.095
_refine_diff_density_min -0.596
_refine_diff_density_rms 0.101
_refine_ls_extinction_method none
_refine_ls_goodness_of_fit_ref 0.988
_refine_ls_hydrogen_treatment constr
_refine_ls_matrix_type full
_refine_ls_number_parameters 368
_refine_ls_number_reflns 8089
_refine_ls_number_restraints 0
_refine_ls_restrained_S_all 0.988
_refine_ls_R_factor_all 0.0364
_refine_ls_R_factor_gt 0.0303
_refine_ls_shift/su_max 0.004
_refine_ls_shift/su_mean 0.000
_refine_ls_structure_factor_coef Fsqd
_refine_ls_weighting_details 'calc w=1/[\s^2^(Fo^2^)+(0.0481P)^2^+0.0000P] where P=(Fo^2^+2Fc^2^)/3'
_refine_ls_weighting_scheme calc
_refine_ls_wR_factor_gt 0.0784
_refine_ls_wR_factor_ref 0.0809
_reflns_number_gt 6897
_reflns_number_total 8089
_reflns_threshold_expression >2sigma(I)
_cod_data_source_file b708881g.txt
_cod_data_source_block gaowei
_cod_depositor_comments
;
The following automatic conversions were performed:
'_exptl_absorpt_correction_type' value 'Multi-scan' changed to
'multi-scan' according to
'/home/saulius/struct/CIF-dictionaries/cif_core.dic' dictionary named
'cif_core.dic' version 2.4.1 from 2010-06-29.

Automatic conversion script
Id: cif_fix_enum 1527 2010-12-29 10:47:43Z saulius 
;
_cod_original_sg_symbol_H-M P2(1)/c
_cod_database_code 7006082

loop_
_symmetry_equiv_pos_as_xyz
'x, y, z'
'-x, y+1/2, -z+1/2'
'-x, -y, -z'
'x, -y-1/2, z-1/2'

loop_
_atom_site_label
_atom_site_type_symbol
_atom_site_fract_x
_atom_site_fract_y
_atom_site_fract_z
_atom_site_U_iso_or_equiv
_atom_site_adp_type
_atom_site_occupancy
_atom_site_symmetry_multiplicity
_atom_site_calc_flag
_atom_site_refinement_flags
_atom_site_disorder_assembly
_atom_site_disorder_group
Lu Lu 0.713416(7) 0.300290(10) 0.546714(7) 0.02512(6) Uani 1 1 d . . .
S S 0.54755(6) 0.30136(7) 0.72769(5) 0.0405(2) Uani 1 1 d . . .
Si Si 0.78163(7) 0.06752(8) 0.64905(6) 0.0426(3) Uani 1 1 d . . .
O3 O 0.66014(15) 0.18161(18) 0.45366(14) 0.0380(6) Uani 1 1 d . . .
C4 C 0.61518(19) 0.3258(3) 0.66782(18) 0.0300(7) Uani 1 1 d . . .
O1 O 0.81711(14) 0.36721(18) 0.48752(14) 0.0391(6) Uani 1 1 d . . .
O2 O 0.64573(14) 0.40312(19) 0.45373(13) 0.0364(5) Uani 1 1 d . . .
N N 0.72962(16) 0.4147(2) 0.63223(15) 0.0308(6) Uani 1 1 d . . .
C5 C 0.67993(19) 0.4034(3) 0.68868(18) 0.0333(7) Uani 1 1 d . . .
H5A H 0.6563 0.4707 0.6981 0.040 Uiso 1 1 calc R . .
H5B H 0.7125 0.3805 0.7328 0.040 Uiso 1 1 calc R . .
C2 C 0.5333(2) 0.2064(3) 0.6099(2) 0.0390(9) Uani 1 1 d . . .
H2 H 0.5136 0.1613 0.5724 0.047 Uiso 1 1 calc R . .
C6 C 0.78263(18) 0.4996(3) 0.64752(17) 0.0307(7) Uani 1 1 d . . .
C1 C 0.6015(2) 0.2708(3) 0.60664(18) 0.0310(7) Uani 1 1 d . . .
C7 C 0.8609(2) 0.4822(3) 0.68006(19) 0.0357(8) Uani 1 1 d . . .
C18 C 0.8025(2) 0.1628(3) 0.5836(2) 0.0377(8) Uani 1 1 d . . .
H18A H 0.8108 0.1245 0.5402 0.045 Uiso 1 1 calc R . .
H18B H 0.8536 0.1948 0.6019 0.045 Uiso 1 1 calc R . .
C11 C 0.7585(2) 0.6009(3) 0.6304(2) 0.0402(8) Uani 1 1 d . . .
C26 C 0.5701(2) 0.4495(3) 0.4596(2) 0.0420(9) Uani 1 1 d . . .
H26A H 0.5741 0.4966 0.5007 0.050 Uiso 1 1 calc R . .
H26B H 0.5305 0.3959 0.4657 0.050 Uiso 1 1 calc R . .
C3 C 0.4994(2) 0.2148(3) 0.6699(2) 0.0451(10) Uani 1 1 d . . .
H3 H 0.4542 0.1772 0.6789 0.054 Uiso 1 1 calc R . .
C12 C 0.8887(2) 0.3768(3) 0.7055(2) 0.0402(9) Uani 1 1 d . . .
H12 H 0.8455 0.3270 0.6897 0.048 Uiso 1 1 calc R . .
C30 C 0.5761(2) 0.1806(3) 0.4294(2) 0.0417(9) Uani 1 1 d . . .
H30A H 0.5639 0.2201 0.3848 0.050 Uiso 1 1 calc R . .
H30B H 0.5462 0.2104 0.4656 0.050 Uiso 1 1 calc R . .
C8 C 0.9125(2) 0.5661(3) 0.6902(2) 0.0464(10) Uani 1 1 d . . .
H8 H 0.9653 0.5545 0.7110 0.056 Uiso 1 1 calc R . .
C10 C 0.8125(3) 0.6811(3) 0.6422(3) 0.0505(11) Uani 1 1 d . . .
H10 H 0.7959 0.7492 0.6300 0.061 Uiso 1 1 calc R . .
C25 C 0.8648(3) 0.3020(3) 0.4470(3) 0.0544(12) Uani 1 1 d . . .
H25A H 0.8330 0.2765 0.4033 0.065 Uiso 1 1 calc R . .
H25B H 0.8859 0.2422 0.4757 0.065 Uiso 1 1 calc R . .
C29 C 0.6628(2) 0.4118(3) 0.3811(2) 0.0456(9) Uani 1 1 d . . .
H29A H 0.6716 0.3429 0.3613 0.055 Uiso 1 1 calc R . .
H29B H 0.7105 0.4540 0.3790 0.055 Uiso 1 1 calc R . .
C22 C 0.8460(2) 0.4726(3) 0.4860(2) 0.0483(10) Uani 1 1 d . . .
H22A H 0.8763 0.4915 0.5322 0.058 Uiso 1 1 calc R . .
H22B H 0.8017 0.5215 0.4752 0.058 Uiso 1 1 calc R . .
C9 C 0.8895(3) 0.6640(3) 0.6713(3) 0.0516(11) Uani 1 1 d . . .
H9 H 0.9260 0.7193 0.6780 0.062 Uiso 1 1 calc R . .
C15 C 0.6733(2) 0.6269(3) 0.6002(3) 0.0513(11) Uani 1 1 d . . .
H15 H 0.6441 0.5605 0.5918 0.062 Uiso 1 1 calc R . .
C14 C 0.9614(2) 0.3423(4) 0.6738(3) 0.0551(11) Uani 1 1 d . . .
H14A H 0.9503 0.3438 0.6219 0.083 Uiso 1 1 calc R . .
H14B H 0.9754 0.2721 0.6895 0.083 Uiso 1 1 calc R . .
H14C H 1.0054 0.3887 0.6894 0.083 Uiso 1 1 calc R . .
C13 C 0.9036(3) 0.3734(4) 0.7872(2) 0.0573(11) Uani 1 1 d . . .
H13A H 0.9464 0.4207 0.8043 0.086 Uiso 1 1 calc R . .
H13B H 0.9181 0.3034 0.8028 0.086 Uiso 1 1 calc R . .
H13C H 0.8555 0.3940 0.8064 0.086 Uiso 1 1 calc R . .
C31 C 0.5566(3) 0.0691(4) 0.4177(3) 0.0612(12) Uani 1 1 d . . .
H31A H 0.5094 0.0603 0.3820 0.073 Uiso 1 1 calc R . .
H31B H 0.5470 0.0354 0.4624 0.073 Uiso 1 1 calc R . .
C32 C 0.6288(3) 0.0256(3) 0.3911(3) 0.0654(13) Uani 1 1 d . . .
H32A H 0.6399 -0.0447 0.4097 0.078 Uiso 1 1 calc R . .
H32B H 0.6217 0.0231 0.3386 0.078 Uiso 1 1 calc R . .
C23 C 0.8979(3) 0.4736(4) 0.4284(3) 0.0687(14) Uani 1 1 d . . .
H23A H 0.8671 0.4894 0.3819 0.082 Uiso 1 1 calc R . .
H23B H 0.9406 0.5250 0.4384 0.082 Uiso 1 1 calc R . .
C33 C 0.6943(3) 0.0975(4) 0.4181(3) 0.0722(15) Uani 1 1 d . . .
H33A H 0.7342 0.0613 0.4516 0.087 Uiso 1 1 calc R . .
H33B H 0.7203 0.1239 0.3782 0.087 Uiso 1 1 calc R . .
C17 C 0.6685(3) 0.6822(4) 0.5295(3) 0.0737(16) Uani 1 1 d . . .
H17A H 0.6998 0.7454 0.5353 0.111 Uiso 1 1 calc R . .
H17B H 0.6134 0.6995 0.5129 0.111 Uiso 1 1 calc R . .
H17C H 0.6890 0.6375 0.4948 0.111 Uiso 1 1 calc R . .
C27 C 0.5470(3) 0.5074(5) 0.3922(3) 0.0758(16) Uani 1 1 d . . .
H27A H 0.4899 0.5001 0.3763 0.091 Uiso 1 1 calc R . .
H27B H 0.5596 0.5814 0.3988 0.091 Uiso 1 1 calc R . .
C19 C 0.7652(4) 0.1283(4) 0.7343(3) 0.0735(15) Uani 1 1 d . . .
H19A H 0.8131 0.1646 0.7546 0.110 Uiso 1 1 calc R . .
H19B H 0.7523 0.0751 0.7675 0.110 Uiso 1 1 calc R . .
H19C H 0.7215 0.1773 0.7259 0.110 Uiso 1 1 calc R . .
C16 C 0.6332(3) 0.6883(4) 0.6537(4) 0.0741(16) Uani 1 1 d . . .
H16A H 0.6618 0.7529 0.6645 0.111 Uiso 1 1 calc R . .
H16B H 0.6334 0.6482 0.6973 0.111 Uiso 1 1 calc R . .
H16C H 0.5787 0.7035 0.6336 0.111 Uiso 1 1 calc R . .
C24 C 0.9303(3) 0.3686(4) 0.4292(3) 0.0735(15) Uani 1 1 d . . .
H24A H 0.9771 0.3621 0.4654 0.088 Uiso 1 1 calc R . .
H24B H 0.9453 0.3503 0.3823 0.088 Uiso 1 1 calc R . .
C21 C 0.6910(3) -0.0080(4) 0.6170(3) 0.0739(15) Uani 1 1 d . . .
H21A H 0.6455 0.0384 0.6095 0.111 Uiso 1 1 calc R . .
H21B H 0.6822 -0.0599 0.6525 0.111 Uiso 1 1 calc R . .
H21C H 0.6977 -0.0421 0.5723 0.111 Uiso 1 1 calc R . .
C20 C 0.8641(3) -0.0274(4) 0.6724(3) 0.0797(17) Uani 1 1 d . . .
H20A H 0.8704 -0.0692 0.6306 0.120 Uiso 1 1 calc R . .
H20B H 0.8515 -0.0721 0.7108 0.120 Uiso 1 1 calc R . .
H20C H 0.9131 0.0098 0.6877 0.120 Uiso 1 1 calc R . .
C28 C 0.5931(4) 0.4615(5) 0.3407(3) 0.095(2) Uani 1 1 d . . .
H28A H 0.6099 0.5151 0.3089 0.113 Uiso 1 1 calc R . .
H28B H 0.5610 0.4100 0.3114 0.113 Uiso 1 1 calc R . .

loop_
_atom_site_aniso_label
_atom_site_aniso_U_11
_atom_site_aniso_U_22
_atom_site_aniso_U_33
_atom_site_aniso_U_23
_atom_site_aniso_U_13
_atom_site_aniso_U_12
Lu 0.02495(9) 0.02456(9) 0.02559(9) 0.00000(5) 0.00243(6) -0.00065(5)
S 0.0377(5) 0.0551(6) 0.0298(5) 0.0018(4) 0.0082(4) -0.0074(4)
Si 0.0447(6) 0.0320(5) 0.0489(7) 0.0107(5) -0.0020(5) 0.0026(4)
O3 0.0374(14) 0.0384(14) 0.0365(14) -0.0088(11) -0.0018(11) 0.0003(10)
C4 0.0258(17) 0.0337(18) 0.0298(18) 0.0041(14) 0.0015(14) -0.0007(13)
O1 0.0372(14) 0.0367(14) 0.0456(15) -0.0002(11) 0.0143(12) -0.0017(11)
O2 0.0346(13) 0.0411(14) 0.0336(13) 0.0049(11) 0.0049(10) 0.0084(11)
N 0.0302(14) 0.0312(15) 0.0308(15) -0.0026(12) 0.0032(12) -0.0051(12)
C5 0.0327(18) 0.0370(18) 0.0303(18) -0.0040(15) 0.0037(14) -0.0044(15)
C2 0.038(2) 0.044(2) 0.034(2) -0.0016(16) 0.0038(16) -0.0146(16)
C6 0.0274(17) 0.0357(18) 0.0293(18) -0.0076(14) 0.0048(13) -0.0073(14)
C1 0.0294(18) 0.0331(17) 0.0302(18) 0.0027(14) 0.0033(14) -0.0039(14)
C7 0.0311(18) 0.041(2) 0.035(2) -0.0028(16) 0.0069(15) -0.0047(15)
C18 0.037(2) 0.0357(19) 0.039(2) -0.0022(16) -0.0001(16) 0.0028(16)
C11 0.0375(19) 0.0338(19) 0.048(2) -0.0088(17) 0.0025(16) -0.0010(16)
C26 0.037(2) 0.044(2) 0.044(2) 0.0012(17) -0.0007(17) 0.0094(16)
C3 0.036(2) 0.056(2) 0.043(2) 0.0033(18) 0.0070(17) -0.0149(17)
C12 0.0299(18) 0.045(2) 0.043(2) 0.0051(17) -0.0051(15) -0.0086(15)
C30 0.039(2) 0.051(2) 0.034(2) -0.0032(16) -0.0023(16) -0.0056(17)
C8 0.032(2) 0.055(2) 0.051(2) -0.0041(19) -0.0005(17) -0.0126(17)
C10 0.048(3) 0.033(2) 0.070(3) -0.0062(19) 0.008(2) -0.0073(17)
C25 0.056(3) 0.049(3) 0.065(3) 0.000(2) 0.033(2) 0.0000(19)
C29 0.054(2) 0.053(2) 0.031(2) 0.0093(17) 0.0049(17) 0.0086(19)
C22 0.053(2) 0.038(2) 0.056(3) 0.0056(18) 0.016(2) -0.0096(17)
C9 0.046(2) 0.044(2) 0.065(3) -0.010(2) 0.007(2) -0.0204(19)
C15 0.041(2) 0.032(2) 0.077(3) -0.0044(19) -0.005(2) 0.0020(16)
C14 0.040(2) 0.052(2) 0.070(3) -0.001(2) -0.002(2) 0.0041(19)
C13 0.053(3) 0.073(3) 0.042(2) 0.010(2) -0.0081(19) -0.011(2)
C31 0.062(3) 0.056(3) 0.065(3) -0.007(2) 0.005(2) -0.019(2)
C32 0.088(4) 0.041(2) 0.063(3) -0.015(2) -0.004(3) -0.007(2)
C23 0.080(3) 0.065(3) 0.066(3) -0.002(2) 0.028(3) -0.029(3)
C33 0.058(3) 0.071(3) 0.085(4) -0.048(3) -0.001(3) 0.009(2)
C17 0.063(3) 0.051(3) 0.100(5) 0.009(3) -0.016(3) 0.000(2)
C27 0.060(3) 0.100(4) 0.068(3) 0.034(3) 0.010(3) 0.030(3)
C19 0.107(4) 0.069(3) 0.046(3) 0.018(2) 0.014(3) 0.001(3)
C16 0.050(3) 0.057(3) 0.115(5) -0.021(3) 0.011(3) 0.016(2)
C24 0.062(3) 0.084(4) 0.083(4) -0.018(3) 0.039(3) -0.022(3)
C21 0.073(3) 0.040(2) 0.104(4) 0.017(3) -0.004(3) -0.011(2)
C20 0.070(3) 0.057(3) 0.108(5) 0.026(3) -0.007(3) 0.016(3)
C28 0.113(5) 0.131(5) 0.039(3) 0.019(3) 0.009(3) 0.074(4)

loop_
_atom_type_symbol
_atom_type_description
_atom_type_scat_dispersion_real
_atom_type_scat_dispersion_imag
_atom_type_scat_source
C C 0.0033 0.0016 'International Tables Vol C Tables 4.2.6.8 and 6.1.1.4'
H H 0.0000 0.0000 'International Tables Vol C Tables 4.2.6.8 and 6.1.1.4'
N N 0.0061 0.0033 'International Tables Vol C Tables 4.2.6.8 and 6.1.1.4'
O O 0.0106 0.0060 'International Tables Vol C Tables 4.2.6.8 and 6.1.1.4'
Si Si 0.0817 0.0704 'International Tables Vol C Tables 4.2.6.8 and 6.1.1.4'
S S 0.1246 0.1234 'International Tables Vol C Tables 4.2.6.8 and 6.1.1.4'
Lu Lu -0.4720 5.8584 'International Tables Vol C Tables 4.2.6.8 and 6.1.1.4'

loop_
_geom_angle_atom_site_label_1
_geom_angle_atom_site_label_2
_geom_angle_atom_site_label_3
_geom_angle
_geom_angle_site_symmetry_1
_geom_angle_site_symmetry_3
_geom_angle_publ_flag
N Lu C1 77.63(11) . . ?
N Lu O1 94.20(9) . . ?
C1 Lu O1 167.79(10) . . ?
N Lu O2 99.84(9) . . ?
C1 Lu O2 95.86(10) . . ?
O1 Lu O2 76.43(8) . . ?
N Lu C18 105.99(12) . . ?
C1 Lu C18 105.09(12) . . ?
O1 Lu C18 85.76(11) . . ?
O2 Lu C18 149.55(11) . . ?
N Lu O3 165.39(9) . . ?
C1 Lu O3 89.89(10) . . ?
O1 Lu O3 96.83(9) . . ?
O2 Lu O3 73.62(9) . . ?
C18 Lu O3 84.41(11) . . ?
C3 S C4 90.35(18) . . ?
C18 Si C19 111.9(2) . . ?
C18 Si C21 111.3(2) . . ?
C19 Si C21 107.0(3) . . ?
C18 Si C20 113.5(2) . . ?
C19 Si C20 105.6(3) . . ?
C21 Si C20 107.3(2) . . ?
C33 O3 C30 106.8(3) . . ?
C33 O3 Lu 133.0(2) . . ?
C30 O3 Lu 119.9(2) . . ?
C1 C4 C5 127.8(3) . . ?
C1 C4 S 113.9(2) . . ?
C5 C4 S 118.3(2) . . ?
C22 O1 C25 108.7(3) . . ?
C22 O1 Lu 128.8(2) . . ?
C25 O1 Lu 122.5(2) . . ?
C26 O2 C29 109.6(3) . . ?
C26 O2 Lu 121.9(2) . . ?
C29 O2 Lu 127.4(2) . . ?
C6 N C5 110.0(3) . . ?
C6 N Lu 133.4(2) . . ?
C5 N Lu 116.6(2) . . ?
N C5 C4 110.6(3) . . ?
N C5 H5A 109.5 . . ?
C4 C5 H5A 109.5 . . ?
N C5 H5B 109.5 . . ?
C4 C5 H5B 109.5 . . ?
H5A C5 H5B 108.1 . . ?
C3 C2 C1 115.4(3) . . ?
C3 C2 H2 122.3 . . ?
C1 C2 H2 122.3 . . ?
C11 C6 C7 118.8(3) . . ?
C11 C6 N 121.0(3) . . ?
C7 C6 N 120.1(3) . . ?
C4 C1 C2 108.5(3) . . ?
C4 C1 Lu 105.4(2) . . ?
C2 C1 Lu 144.9(3) . . ?
C8 C7 C6 118.6(3) . . ?
C8 C7 C12 119.7(3) . . ?
C6 C7 C12 121.7(3) . . ?
Si C18 Lu 122.21(18) . . ?
Si C18 H18A 106.8 . . ?
Lu C18 H18A 106.8 . . ?
Si C18 H18B 106.8 . . ?
Lu C18 H18B 106.8 . . ?
H18A C18 H18B 106.6 . . ?
C10 C11 C6 119.7(3) . . ?
C10 C11 C15 118.3(3) . . ?
C6 C11 C15 121.9(3) . . ?
O2 C26 C27 106.4(3) . . ?
O2 C26 H26A 110.4 . . ?
C27 C26 H26A 110.4 . . ?
O2 C26 H26B 110.4 . . ?
C27 C26 H26B 110.4 . . ?
H26A C26 H26B 108.6 . . ?
C2 C3 S 111.9(3) . . ?
C2 C3 H3 124.1 . . ?
S C3 H3 124.1 . . ?
C7 C12 C14 112.4(3) . . ?
C7 C12 C13 110.7(3) . . ?
C14 C12 C13 110.9(3) . . ?
C7 C12 H12 107.5 . . ?
C14 C12 H12 107.5 . . ?
C13 C12 H12 107.5 . . ?
O3 C30 C31 104.4(3) . . ?
O3 C30 H30A 110.9 . . ?
C31 C30 H30A 110.9 . . ?
O3 C30 H30B 110.9 . . ?
C31 C30 H30B 110.9 . . ?
H30A C30 H30B 108.9 . . ?
C9 C8 C7 122.3(4) . . ?
C9 C8 H8 118.8 . . ?
C7 C8 H8 118.8 . . ?
C9 C10 C11 121.6(4) . . ?
C9 C10 H10 119.2 . . ?
C11 C10 H10 119.2 . . ?
O1 C25 C24 105.7(3) . . ?
O1 C25 H25A 110.6 . . ?
C24 C25 H25A 110.6 . . ?
O1 C25 H25B 110.6 . . ?
C24 C25 H25B 110.6 . . ?
H25A C25 H25B 108.7 . . ?
O2 C29 C28 106.1(3) . . ?
O2 C29 H29A 110.5 . . ?
C28 C29 H29A 110.5 . . ?
O2 C29 H29B 110.5 . . ?
C28 C29 H29B 110.5 . . ?
H29A C29 H29B 108.7 . . ?
O1 C22 C23 104.9(3) . . ?
O1 C22 H22A 110.8 . . ?
C23 C22 H22A 110.8 . . ?
O1 C22 H22B 110.8 . . ?
C23 C22 H22B 110.8 . . ?
H22A C22 H22B 108.8 . . ?
C8 C9 C10 118.8(4) . . ?
C8 C9 H9 120.6 . . ?
C10 C9 H9 120.6 . . ?
C17 C15 C16 111.4(4) . . ?
C17 C15 C11 112.0(4) . . ?
C16 C15 C11 110.7(4) . . ?
C17 C15 H15 107.5 . . ?
C16 C15 H15 107.5 . . ?
C11 C15 H15 107.5 . . ?
C12 C14 H14A 109.5 . . ?
C12 C14 H14B 109.5 . . ?
H14A C14 H14B 109.5 . . ?
C12 C14 H14C 109.5 . . ?
H14A C14 H14C 109.5 . . ?
H14B C14 H14C 109.5 . . ?
C12 C13 H13A 109.5 . . ?
C12 C13 H13B 109.5 . . ?
H13A C13 H13B 109.5 . . ?
C12 C13 H13C 109.5 . . ?
H13A C13 H13C 109.5 . . ?
H13B C13 H13C 109.5 . . ?
C30 C31 C32 103.7(4) . . ?
C30 C31 H31A 111.0 . . ?
C32 C31 H31A 111.0 . . ?
C30 C31 H31B 111.0 . . ?
C32 C31 H31B 111.0 . . ?
H31A C31 H31B 109.0 . . ?
C33 C32 C31 105.1(4) . . ?
C33 C32 H32A 110.7 . . ?
C31 C32 H32A 110.7 . . ?
C33 C32 H32B 110.7 . . ?
C31 C32 H32B 110.7 . . ?
H32A C32 H32B 108.8 . . ?
C24 C23 C22 104.1(4) . . ?
C24 C23 H23A 110.9 . . ?
C22 C23 H23A 110.9 . . ?
C24 C23 H23B 110.9 . . ?
C22 C23 H23B 110.9 . . ?
H23A C23 H23B 109.0 . . ?
O3 C33 C32 107.5(4) . . ?
O3 C33 H33A 110.2 . . ?
C32 C33 H33A 110.2 . . ?
O3 C33 H33B 110.2 . . ?
C32 C33 H33B 110.2 . . ?
H33A C33 H33B 108.5 . . ?
C15 C17 H17A 109.5 . . ?
C15 C17 H17B 109.5 . . ?
H17A C17 H17B 109.5 . . ?
C15 C17 H17C 109.5 . . ?
H17A C17 H17C 109.5 . . ?
H17B C17 H17C 109.5 . . ?
C28 C27 C26 105.3(4) . . ?
C28 C27 H27A 110.7 . . ?
C26 C27 H27A 110.7 . . ?
C28 C27 H27B 110.7 . . ?
C26 C27 H27B 110.7 . . ?
H27A C27 H27B 108.8 . . ?
Si C19 H19A 109.5 . . ?
Si C19 H19B 109.5 . . ?
H19A C19 H19B 109.5 . . ?
Si C19 H19C 109.5 . . ?
H19A C19 H19C 109.5 . . ?
H19B C19 H19C 109.5 . . ?
C15 C16 H16A 109.5 . . ?
C15 C16 H16B 109.5 . . ?
H16A C16 H16B 109.5 . . ?
C15 C16 H16C 109.5 . . ?
H16A C16 H16C 109.5 . . ?
H16B C16 H16C 109.5 . . ?
C23 C24 C25 104.4(4) . . ?
C23 C24 H24A 110.9 . . ?
C25 C24 H24A 110.9 . . ?
C23 C24 H24B 110.9 . . ?
C25 C24 H24B 110.9 . . ?
H24A C24 H24B 108.9 . . ?
Si C21 H21A 109.5 . . ?
Si C21 H21B 109.5 . . ?
H21A C21 H21B 109.5 . . ?
Si C21 H21C 109.5 . . ?
H21A C21 H21C 109.5 . . ?
H21B C21 H21C 109.5 . . ?
Si C20 H20A 109.5 . . ?
Si C20 H20B 109.5 . . ?
H20A C20 H20B 109.5 . . ?
Si C20 H20C 109.5 . . ?
H20A C20 H20C 109.5 . . ?
H20B C20 H20C 109.5 . . ?
C27 C28 C29 107.4(4) . . ?
C27 C28 H28A 110.2 . . ?
C29 C28 H28A 110.2 . . ?
C27 C28 H28B 110.2 . . ?
C29 C28 H28B 110.2 . . ?
H28A C28 H28B 108.5 . . ?

loop_
_geom_bond_atom_site_label_1
_geom_bond_atom_site_label_2
_geom_bond_distance
_geom_bond_site_symmetry_2
_geom_bond_publ_flag
Lu N 2.195(3) . ?
Lu C1 2.385(3) . ?
Lu O1 2.388(2) . ?
Lu O2 2.392(2) . ?
Lu C18 2.394(3) . ?
Lu O3 2.434(2) . ?
S C3 1.708(4) . ?
S C4 1.757(4) . ?
Si C18 1.825(4) . ?
Si C19 1.859(5) . ?
Si C21 1.869(5) . ?
Si C20 1.883(5) . ?
O3 C33 1.450(5) . ?
O3 C30 1.452(5) . ?
C4 C1 1.360(5) . ?
C4 C5 1.512(5) . ?
O1 C22 1.459(4) . ?
O1 C25 1.465(5) . ?
O2 C26 1.446(4) . ?
O2 C29 1.454(4) . ?
N C6 1.435(4) . ?
N C5 1.462(4) . ?
C5 H5A 0.9900 . ?
C5 H5B 0.9900 . ?
C2 C3 1.352(6) . ?
C2 C1 1.446(5) . ?
C2 H2 0.9500 . ?
C6 C11 1.407(5) . ?
C6 C7 1.418(5) . ?
C7 C8 1.401(5) . ?
C7 C12 1.510(5) . ?
C18 H18A 0.9900 . ?
C18 H18B 0.9900 . ?
C11 C10 1.392(5) . ?
C11 C15 1.534(5) . ?
C26 C27 1.494(6) . ?
C26 H26A 0.9900 . ?
C26 H26B 0.9900 . ?
C3 H3 0.9500 . ?
C12 C14 1.521(6) . ?
C12 C13 1.541(6) . ?
C12 H12 1.0000 . ?
C30 C31 1.499(6) . ?
C30 H30A 0.9900 . ?
C30 H30B 0.9900 . ?
C8 C9 1.367(6) . ?
C8 H8 0.9500 . ?
C10 C9 1.379(6) . ?
C10 H10 0.9500 . ?
C25 C24 1.491(6) . ?
C25 H25A 0.9900 . ?
C25 H25B 0.9900 . ?
C29 C28 1.480(6) . ?
C29 H29A 0.9900 . ?
C29 H29B 0.9900 . ?
C22 C23 1.499(6) . ?
C22 H22A 0.9900 . ?
C22 H22B 0.9900 . ?
C9 H9 0.9500 . ?
C15 C17 1.518(7) . ?
C15 C16 1.525(7) . ?
C15 H15 1.0000 . ?
C14 H14A 0.9800 . ?
C14 H14B 0.9800 . ?
C14 H14C 0.9800 . ?
C13 H13A 0.9800 . ?
C13 H13B 0.9800 . ?
C13 H13C 0.9800 . ?
C31 C32 1.506(7) . ?
C31 H31A 0.9900 . ?
C31 H31B 0.9900 . ?
C32 C33 1.499(6) . ?
C32 H32A 0.9900 . ?
C32 H32B 0.9900 . ?
C23 C24 1.472(7) . ?
C23 H23A 0.9900 . ?
C23 H23B 0.9900 . ?
C33 H33A 0.9900 . ?
C33 H33B 0.9900 . ?
C17 H17A 0.9800 . ?
C17 H17B 0.9800 . ?
C17 H17C 0.9800 . ?
C27 C28 1.464(7) . ?
C27 H27A 0.9900 . ?
C27 H27B 0.9900 . ?
C19 H19A 0.9800 . ?
C19 H19B 0.9800 . ?
C19 H19C 0.9800 . ?
C16 H16A 0.9800 . ?
C16 H16B 0.9800 . ?
C16 H16C 0.9800 . ?
C24 H24A 0.9900 . ?
C24 H24B 0.9900 . ?
C21 H21A 0.9800 . ?
C21 H21B 0.9800 . ?
C21 H21C 0.9800 . ?
C20 H20A 0.9800 . ?
C20 H20B 0.9800 . ?
C20 H20C 0.9800 . ?
C28 H28A 0.9900 . ?
C28 H28B 0.9900 . ?
